data_4511626
loop_
_publ_author_name
'Shi, Zhan'
'Li, Guanghua'
'Wang, Lei'
'Gao, Lu'
'Chen, Xiaobo'
'Hua, Jia'
'Feng, Shouhua'

_publ_section_title
;
 Two Three-Dimensional Metal&#x2212;Organic Frameworks from Secondary
 Building Units of Zn8(OH)4(O2C&#x2212;)12and
 Zn2((OH)(O2C&#x2212;)3:&#x2009; [Zn2(OH)(btc)]2(4,4&#x2018;-bipy) and
 Zn2(OH)(btc)(pipe)
;
_journal_issue 1
_journal_name_full 'Crystal Growth &amp; Design'
_journal_page_first 25
_journal_paper_doi 10.1021/cg034084+
_journal_volume 4
_journal_year 2004
_chemical_formula_sum 'C28 H16 N2 O14 Zn4'
_chemical_formula_weight 865.91
_chemical_name_systematic
; 
 ? 
;
_space_group_IT_number 128
_symmetry_cell_setting tetragonal
_symmetry_space_group_name_Hall '-P 4 2n'
_symmetry_space_group_name_H-M 'P 4/m n c'
_atom_sites_solution_hydrogens geom
_atom_sites_solution_primary direct
_atom_sites_solution_secondary difmap
_audit_creation_method SHELXL-97
_cell_angle_alpha 90.00
_cell_angle_beta 90.00
_cell_angle_gamma 90.00
_cell_formula_units_Z 4
_cell_length_a 16.3235(9)
_cell_length_b 16.3235(9)
_cell_length_c 11.6695(9)
_cell_measurement_temperature 293(2)
_cell_volume 3109.4(3)
_computing_cell_refinement 'Bruker SMART'
_computing_data_collection 'Bruker SMART'
_computing_data_reduction 'Bruker SAINT'
_computing_molecular_graphics SHELXP-97
_computing_publication_material SHELXTL
_computing_structure_refinement 'SHELXL-97 (Sheldrick, 1997)'
_computing_structure_solution 'SHELXS-97 (Sheldrick, 1990)'
_diffrn_ambient_temperature 293(2)
_diffrn_measured_fraction_theta_full 0.998
_diffrn_measured_fraction_theta_max 0.998
_diffrn_measurement_device_type 'CCD area detector'
_diffrn_measurement_method 'phi and omega scans'
_diffrn_radiation_monochromator graphite
_diffrn_radiation_source 'fine-focus sealed tube'
_diffrn_radiation_type MoK\a
_diffrn_radiation_wavelength 0.71073
_diffrn_reflns_av_R_equivalents 0.0286
_diffrn_reflns_av_sigmaI/netI 0.0213
_diffrn_reflns_limit_h_max 5
_diffrn_reflns_limit_h_min -19
_diffrn_reflns_limit_k_max 19
_diffrn_reflns_limit_k_min -17
_diffrn_reflns_limit_l_max 13
_diffrn_reflns_limit_l_min -13
_diffrn_reflns_number 7866
_diffrn_reflns_theta_full 25.02
_diffrn_reflns_theta_max 25.02
_diffrn_reflns_theta_min 2.15
_exptl_absorpt_coefficient_mu 3.122
_exptl_absorpt_correction_T_max 0.693594
_exptl_absorpt_correction_T_min 0.492506
_exptl_absorpt_correction_type empirical
_exptl_crystal_colour colorness
_exptl_crystal_density_diffrn 1.850
_exptl_crystal_density_method 'not measured'
_exptl_crystal_description block
_exptl_crystal_F_000 1720
_exptl_crystal_size_max 0.220
_exptl_crystal_size_mid 0.170
_exptl_crystal_size_min 0.160
_refine_diff_density_max 0.744
_refine_diff_density_min -2.095
_refine_diff_density_rms 0.103
_refine_ls_extinction_method none
_refine_ls_goodness_of_fit_ref 1.060
_refine_ls_hydrogen_treatment mixed
_refine_ls_matrix_type full
_refine_ls_number_parameters 143
_refine_ls_number_reflns 1450
_refine_ls_number_restraints 0
_refine_ls_restrained_S_all 1.060
_refine_ls_R_factor_all 0.0619
_refine_ls_R_factor_gt 0.0501
_refine_ls_shift/su_max 0.001
_refine_ls_shift/su_mean 0.000
_refine_ls_structure_factor_coef Fsqd
_refine_ls_weighting_details 'calc w=1/[\s^2^(Fo^2^)+(0.0610P)^2^+16.3165P] where P=(Fo^2^+2Fc^2^)/3'
_refine_ls_weighting_scheme calc
_refine_ls_wR_factor_gt 0.1261
_refine_ls_wR_factor_ref 0.1338
_reflns_number_gt 1179
_reflns_number_total 1450
_reflns_threshold_expression >2sigma(I)
_cod_data_source_file cg034084%2Bsi20030523_043617.cif
_cod_data_source_block pipe
_cod_depositor_comments
;
The following automatic conversions were performed:

'_symmetry_cell_setting' value 'Tetragonal' changed to 'tetragonal'
according to
/usr/data/users/saulius/automatic-downloads/retrospective/ACS/lib/dictionaries/cif_core.dic
dictionary named 'cif_core.dic' version 2.4.2 from 2011-04-26.

Automatic conversion script
Id: cif_fix_values 2281 2013-09-26 08:29:07Z andrius 
;
_cod_original_sg_symbol_H-M P4/mnc
_cod_database_code 4511626

loop_
_symmetry_equiv_pos_as_xyz
'x, y, z'
'-x, -y, z'
'-y, x, z'
'y, -x, z'
'-x+1/2, y+1/2, -z+1/2'
'x+1/2, -y+1/2, -z+1/2'
'y+1/2, x+1/2, -z+1/2'
'-y+1/2, -x+1/2, -z+1/2'
'-x, -y, -z'
'x, y, -z'
'y, -x, -z'
'-y, x, -z'
'x-1/2, -y-1/2, z-1/2'
'-x-1/2, y-1/2, z-1/2'
'-y-1/2, -x-1/2, z-1/2'
'y-1/2, x-1/2, z-1/2'

loop_
_atom_site_label
_atom_site_type_symbol
_atom_site_fract_x
_atom_site_fract_y
_atom_site_fract_z
_atom_site_U_iso_or_equiv
_atom_site_adp_type
_atom_site_occupancy
_atom_site_symmetry_multiplicity
_atom_site_calc_flag
_atom_site_refinement_flags
Zn1 Zn 0.61390(4) 0.65257(5) -0.13561(5) 0.0494(3) Uani 1 1 d .
O1 O 0.5690(3) 0.6045(3) 0.0000 0.0211(10) Uani 1 2 d S
O2 O 0.7201(2) 0.6999(2) -0.0957(3) 0.0334(8) Uani 1 1 d .
O3 O 0.6659(3) 0.5422(2) -0.1989(3) 0.0440(10) Uani 1 1 d .
O4 O 0.5743(2) 0.6899(3) -0.2846(3) 0.0399(10) Uani 1 1 d .
N1 N 0.5706(6) 0.7964(5) -0.0733(9) 0.043(2) Uani 0.50 1 d P
C1 C 0.8358(4) 0.7504(4) 0.0000 0.0207(14) Uani 1 2 d S
C2 C 0.8750(3) 0.7672(3) -0.1028(4) 0.0225(10) Uani 1 1 d .
C3 C 0.9547(3) 0.7972(3) -0.1035(4) 0.0239(10) Uani 1 1 d .
C4 C 0.9952(4) 0.8102(4) 0.0000 0.0262(15) Uani 1 2 d S
C5 C 0.7516(4) 0.7147(4) 0.0000 0.0222(14) Uani 1 2 d S
C6 C 0.9974(3) 0.8153(3) -0.2143(4) 0.0290(11) Uani 1 1 d .
C7 C 0.6171(8) 0.8599(7) -0.1072(18) 0.074(5) Uani 0.50 1 d P
C8 C 0.5907(9) 0.9400(8) -0.096(2) 0.111(8) Uani 0.50 1 d P
C9 C 0.5159(7) 0.9569(7) 0.0000 0.259(19) Uani 1 2 d S
C10 C 0.4683(7) 0.8910(7) 0.0000 0.137(9) Uani 1 2 d S
C11 C 0.4987(7) 0.8113(7) 0.0000 0.118(7) Uani 1 2 d S
H1 H 0.517(6) 0.599(5) 0.0000 0.04(2) Uiso 1 2 d S
H2 H 0.848(3) 0.760(3) -0.172(5) 0.032(14) Uiso 1 1 d .
H4 H 1.050(5) 0.829(4) 0.0000 0.023(18) Uiso 1 2 d S

loop_
_atom_site_aniso_label
_atom_site_aniso_U_11
_atom_site_aniso_U_22
_atom_site_aniso_U_33
_atom_site_aniso_U_23
_atom_site_aniso_U_13
_atom_site_aniso_U_12
Zn1 0.0360(4) 0.0861(6) 0.0260(4) 0.0281(4) -0.0159(3) -0.0339(4)
O1 0.017(2) 0.026(2) 0.020(2) 0.000 0.000 -0.0013(19)
O2 0.0258(18) 0.050(2) 0.0247(17) -0.0053(17) -0.0010(15) -0.0134(16)
O3 0.074(3) 0.038(2) 0.0199(18) 0.0005(17) 0.0122(19) -0.006(2)
O4 0.0212(19) 0.073(3) 0.0252(19) 0.0058(18) -0.0029(15) 0.0086(18)
N1 0.039(5) 0.026(5) 0.064(7) 0.002(5) -0.001(5) 0.002(4)
C1 0.018(3) 0.024(3) 0.020(3) 0.000 0.000 -0.005(3)
C2 0.022(2) 0.026(2) 0.020(2) -0.002(2) -0.0035(19) -0.0044(18)
C3 0.021(2) 0.030(2) 0.020(2) 0.002(2) 0.0028(19) -0.002(2)
C4 0.017(3) 0.036(4) 0.025(3) 0.000 0.000 -0.007(3)
C5 0.021(3) 0.019(3) 0.027(3) 0.000 0.000 -0.002(3)
C6 0.034(3) 0.035(3) 0.018(2) 0.001(2) 0.001(2) -0.011(2)
C7 0.040(7) 0.028(6) 0.154(17) 0.020(9) 0.008(9) -0.004(5)
C8 0.040(8) 0.034(7) 0.26(3) 0.022(12) 0.009(12) -0.001(6)
C9 0.030(6) 0.024(6) 0.72(6) 0.000 0.000 -0.006(5)
C10 0.046(7) 0.031(6) 0.33(3) 0.000 0.000 -0.011(5)
C11 0.037(6) 0.034(6) 0.28(2) 0.000 0.000 -0.002(4)

loop_
_atom_type_symbol
_atom_type_description
_atom_type_scat_dispersion_real
_atom_type_scat_dispersion_imag
_atom_type_scat_source
C C 0.0033 0.0016 'International Tables Vol C Tables 4.2.6.8 and 6.1.1.4'
H H 0.0000 0.0000 'International Tables Vol C Tables 4.2.6.8 and 6.1.1.4'
N N 0.0061 0.0033 'International Tables Vol C Tables 4.2.6.8 and 6.1.1.4'
O O 0.0106 0.0060 'International Tables Vol C Tables 4.2.6.8 and 6.1.1.4'
Zn Zn 0.2839 1.4301 'International Tables Vol C Tables 4.2.6.8 and 6.1.1.4'

loop_
_geom_angle_atom_site_label_1
_geom_angle_atom_site_label_2
_geom_angle_atom_site_label_3
_geom_angle
_geom_angle_site_symmetry_1
_geom_angle_site_symmetry_3
O1 Zn1 O4 137.56(17) . .
O1 Zn1 O2 107.78(16) . .
O4 Zn1 O2 112.49(15) . .
O1 Zn1 O3 95.31(16) . .
O4 Zn1 O3 95.01(16) . .
O2 Zn1 O3 93.63(16) . .
Zn1 O1 Zn1 111.6(2) 10 .
Zn1 O1 H1 115(2) 10 .
Zn1 O1 H1 115(2) . .
C5 O2 Zn1 130.7(3) . .
C6 O3 Zn1 145.6(4) 8_664 .
C6 O4 Zn1 108.5(3) 6_464 .
C7 N1 C11 119.6(10) . .
C7 N1 N1 107.1(10) . 10
C11 N1 N1 54.4(5) . 10
C2 C1 C2 119.9(6) 10 .
C2 C1 C5 120.1(3) 10 .
C2 C1 C5 120.1(3) . .
C1 C2 C3 120.3(4) . .
C1 C2 H2 121(3) . .
C3 C2 H2 119(3) . .
C2 C3 C4 119.6(5) . .
C2 C3 C6 120.7(4) . .
C4 C3 C6 119.8(4) . .
C3 C4 C3 120.1(6) . 10
C3 C4 H4 119.9(3) . .
C3 C4 H4 119.9(3) 10 .
O2 C5 O2 126.1(6) . 10
O2 C5 C1 116.9(3) . .
O2 C5 C1 116.9(3) 10 .
O3 C6 O4 121.9(4) 8_664 6_564
O3 C6 C3 120.7(5) 8_664 .
O4 C6 C3 117.3(4) 6_564 .
N1 C7 C8 121.7(13) . .
C7 C8 C9 116.4(14) . .
C10 C9 C9 123.8(13) . 9_675
C10 C9 C8 107.0(8) . 10
C9 C9 C8 114.0(9) 9_675 10
C10 C9 C8 107.0(8) . .
C9 C9 C8 114.0(9) 9_675 .
C8 C9 C8 83.6(16) 10 .
C9 C10 C11 123.2(11) . .
C10 C11 N1 116.0(8) . 10
C10 C11 N1 116.0(8) . .
N1 C11 N1 71.1(10) 10 .

loop_
_geom_bond_atom_site_label_1
_geom_bond_atom_site_label_2
_geom_bond_distance
_geom_bond_site_symmetry_2
Zn1 O1 1.913(3) .
Zn1 O4 1.953(3) .
Zn1 O2 1.955(3) .
Zn1 O3 2.124(4) .
O1 Zn1 1.913(3) 10
O1 H1 0.85(9) .
O2 C5 1.253(4) .
O3 C6 1.240(6) 8_664
O4 C6 1.258(6) 6_464
N1 C7 1.343(16) .
N1 C11 1.472(13) .
N1 N1 1.71(2) 10
C1 C2 1.386(6) 10
C1 C2 1.386(6) .
C1 C5 1.493(9) .
C2 C3 1.390(6) .
C2 H2 0.93(6) .
C3 C4 1.393(6) .
C3 C6 1.499(6) .
C4 C3 1.393(6) 10
C4 H4 0.94(7) .
C5 O2 1.253(4) 10
C6 O3 1.240(6) 8_664
C6 O4 1.258(6) 6_564
C7 C8 1.383(18) .
C8 C9 1.68(2) .
C9 C10 1.327(15) .
C9 C9 1.50(2) 9_675
C9 C8 1.68(2) 10
C10 C11 1.394(15) .
C11 N1 1.472(13) 10

loop_
_geom_hbond_atom_site_label_D
_geom_hbond_atom_site_label_H
_geom_hbond_atom_site_label_A
_geom_hbond_distance_DH
_geom_hbond_distance_HA
_geom_hbond_distance_DA
_geom_hbond_angle_DHA
_geom_hbond_site_symmetry_A
O1 H1 O1 0.85(9) 2.04(9) 2.890(7) 172(8) 3_655
